data_1575828
loop_
_publ_author_name
'Li, Qinzhen'
'Jiang, Tingting'
'Yang, Sha'
'Chai, Jinsong'
'Yu, Haizhu'
'Zhu, Manzhou'

_publ_section_title
;
 Construction of a homologous series of metal nanoclusters and
 implications for structure-activity correlations.
;
_journal_issue 42
_journal_name_full 'Chemical science'
_journal_page_first 19669
_journal_page_last 19676
_journal_paper_doi 10.1039/d5sc06282a
_journal_volume 16
_journal_year 2025
_chemical_formula_sum 'Cu4 S2.08 Se1.919 Ti'
_chemical_formula_weight 520.3
_space_group_IT_number 215
_space_group_name_Hall 'P -4 2 3'
_space_group_name_H-M_alt 'P -4 3 m'
_symmetry_cell_setting cubic
_symmetry_Int_Tables_number 215
_symmetry_space_group_name_Hall 'P -4 2 3'
_symmetry_space_group_name_H-M 'P -4 3 m'
_audit_block_doi 10.25505/fiz.icsd.cc2jl5gs
_audit_update_record
;
2024-03-16 deposited with the CCDC.	2025-09-18 downloaded from the CCDC.
;
_cell_angle_alpha 90
_cell_angle_beta 90
_cell_angle_gamma 90
_cell_formula_units_Z 1
_cell_length_a 5.52510(10)
_cell_length_b 5.52510(10)
_cell_length_c 5.52510(10)
_cell_measurement_reflns_used 358
_cell_measurement_temperature 296(2)
_cell_measurement_theta_max 34.36
_cell_measurement_theta_min 3.69
_cell_volume 168.663(5)
_diffrn_ambient_temperature 296(2)
_diffrn_measured_fraction_theta_full 0.96
_diffrn_measured_fraction_theta_max 0.96
_diffrn_measurement_device 'four-circle diffractometer'
_diffrn_measurement_device_type 'Bruker Photon II'
_diffrn_radiation_monochromator graphite
_diffrn_radiation_probe x-ray
_diffrn_radiation_source 'X-ray tube'
_diffrn_radiation_type 'Mo K\a'
_diffrn_radiation_wavelength 0.71073
_diffrn_reflns_av_R_equivalents 0.0168
_diffrn_reflns_av_unetI/netI 0.0156
_diffrn_reflns_limit_h_max 7
_diffrn_reflns_limit_h_min -5
_diffrn_reflns_limit_k_max 8
_diffrn_reflns_limit_k_min 0
_diffrn_reflns_limit_l_max 7
_diffrn_reflns_limit_l_min -5
_diffrn_reflns_number 621
_diffrn_reflns_theta_full 34.61
_diffrn_reflns_theta_max 34.61
_diffrn_reflns_theta_min 5.22
_exptl_absorpt_coefficient_mu 24.409
_exptl_absorpt_correction_T_max 0.5440
_exptl_absorpt_correction_T_min 0.5440
_exptl_absorpt_correction_type multi-scan
_exptl_crystal_colour grey
_exptl_crystal_density_diffrn 5.1222
_exptl_crystal_description Cuboid
_exptl_crystal_F_000 237
_exptl_crystal_size_max 0.08
_exptl_crystal_size_mid 0.04
_exptl_crystal_size_min 0.04
_refine_diff_density_max 0.50
_refine_diff_density_min -0.38
_refine_ls_abs_structure_details '  63 of Friedel pairs used in the refinement'
_refine_ls_extinction_coef 370(160)
_refine_ls_extinction_method 'B-C type 1 Gaussian isotropic (Becker & Coppens, 1974)'
_refine_ls_goodness_of_fit_gt 1.75
_refine_ls_goodness_of_fit_ref 1.67
_refine_ls_number_constraints 3
_refine_ls_number_parameters 14
_refine_ls_number_reflns 163
_refine_ls_number_restraints 0
_refine_ls_R_factor_all 0.0226
_refine_ls_R_factor_gt 0.0192
_refine_ls_shift/su_max 0.0363
_refine_ls_shift/su_mean 0.0135
_refine_ls_structure_factor_coef Fsqd
_refine_ls_weighting_details w=1/(\s^2^(I)+0.0004I^2^)
_refine_ls_weighting_scheme sigma
_refine_ls_wR_factor_gt 0.0526
_refine_ls_wR_factor_ref 0.0542
_reflns_number_gt 142
_reflns_number_total 163
_reflns_threshold_expression I>3\s(I)
_cod_data_source_file d5sc06282a2.cif
_cod_data_source_block I
_cod_depositor_comments
;
The following automatic conversions were performed:

data item '_diffrn_radiation_probe' value 'X-ray' was changed to
'x-ray' in accordance with the
/home/data/users/saulius/crontab/automatic-downloads/rss-feeds/RSC/lib/dictionaries/cif_core.dic
dictionary named 'cif_core.dic' version 2.4.2 last updated on
2011-04-26.

Automatic conversion script
Id: cif_fix_values 8170 2020-07-09 18:12:32Z antanas 

 Adding full bibliography for 1575828--1575830.cif.
;
_cod_original_sg_symbol_Hall 'P -4;2;3'
_cod_original_formula_sum 'Cu4 S2.08 Se1.919 Ti1'
_cod_database_code 1575828

loop_
_space_group_symop_id
_space_group_symop_operation_xyz
1 x,y,z
2 -x,-y,z
3 -x,y,-z
4 x,-y,-z
5 z,x,y
6 z,-x,-y
7 -z,-x,y
8 -z,x,-y
9 y,z,x
10 -y,z,-x
11 y,-z,-x
12 -y,-z,x
13 y,x,z
14 -y,-x,z
15 y,-x,-z
16 -y,x,-z
17 x,z,y
18 -x,z,-y
19 -x,-z,y
20 x,-z,-y
21 z,y,x
22 z,-y,-x
23 -z,y,-x
24 -z,-y,x

loop_
_atom_site_label
_atom_site_type_symbol
_atom_site_fract_x
_atom_site_fract_y
_atom_site_fract_z
_atom_site_adp_type
_atom_site_U_iso_or_equiv
_atom_site_site_symmetry_multiplicity
_atom_site_occupancy
_atom_site_calc_flag
_atom_site_refinement_flags
_atom_site_disorder_assembly
_atom_site_disorder_group
Cu1 Cu 0 0.5 0.5 Uani 0.01842(15) 3 1 d . . .
Se1 Se 0.25142(5) 0.25142(5) 0.25142(5) Uani 0.01137(15) 4 0.480(6) d . . .
S1 S 0.25142(5) 0.25142(5) 0.25142(5) Uani 0.01137(15) 4 0.520(6) d . . .
Ti1 Ti 0.5 0.5 0.5 Uani 0.00626(15) 1 1 d . . .
Cu2 Cu 0 0 0 Uani 0.0445(6) 1 0.714(18) d . . .
Cu3 Cu 0.878(4) 0.878(4) 0.878(4) Uani 0.089(11) 4 0.071(5) d . . .

loop_
_atom_site_aniso_label
_atom_site_aniso_type_symbol
_atom_site_aniso_U_11
_atom_site_aniso_U_22
_atom_site_aniso_U_33
_atom_site_aniso_U_12
_atom_site_aniso_U_13
_atom_site_aniso_U_23
Cu1 Cu 0.0090(3) 0.0231(3) 0.0231(3) 0 0 0
Se1 Se 0.0114(3) 0.0114(3) 0.0114(3) -0.00110(13) -0.00110(13) -0.00110(13)
S1 S 0.0114(3) 0.0114(3) 0.0114(3) -0.00110(13) -0.00110(13) -0.00110(13)
Ti1 Ti 0.0063(3) 0.0063(3) 0.0063(3) 0 0 0
Cu2 Cu 0.0445(10) 0.0445(10) 0.0445(10) 0 0 0
Cu3 Cu 0.089(18) 0.089(18) 0.089(18) 0.072(19) 0.072(19) 0.072(19)

loop_
_atom_type_symbol
_atom_type_scat_dispersion_real
_atom_type_scat_dispersion_imag
_atom_type_scat_source
Cu 0.3201 1.2651 'International Tables Vol C tables 4.2.6.8 and 6.1.1.1'
S 0.1246 0.1234 'International Tables Vol C tables 4.2.6.8 and 6.1.1.1'
Se -0.0929 2.2259 'International Tables Vol C tables 4.2.6.8 and 6.1.1.1'
Ti 0.2776 0.4457 'International Tables Vol C tables 4.2.6.8 and 6.1.1.1'

loop_
_citation_id
_citation_doi
_citation_year
1 10.1021/acs.chemmater.4c00904 2024

loop_
_exptl_crystal_face_index_h
_exptl_crystal_face_index_k
_exptl_crystal_face_index_l
_exptl_crystal_face_perp_dist
? ? ? ?

loop_
_geom_angle_atom_site_label_1
_geom_angle_atom_site_label_2
_geom_angle_atom_site_label_3
_geom_angle_site_symmetry_1
_geom_angle_site_symmetry_2
_geom_angle_site_symmetry_3
_geom_angle
_geom_angle_publ_flag
Se1 Cu1 Se1 . . 2_565 109.780(9) ?
Se1 Cu1 Se1 . . 3_556 109.780(9) ?
Se1 Cu1 Se1 . . 4_566 108.856(9) ?
Se1 Cu1 Ti1 . . 1_455 125.572(7) ?
Se1 Cu1 Ti1 . . . 54.428(7) ?
Se1 Cu1 Se1 2_565 . 3_556 108.856(9) ?
Se1 Cu1 Se1 2_565 . 4_566 109.780(9) ?
Se1 Cu1 Ti1 2_565 . 1_455 54.428(7) ?
Se1 Cu1 Ti1 2_565 . . 125.572(7) ?
Se1 Cu1 Se1 3_556 . 4_566 109.780(9) ?
Se1 Cu1 Ti1 3_556 . 1_455 54.428(7) ?
Se1 Cu1 Ti1 3_556 . . 125.572(7) ?
Se1 Cu1 Ti1 4_566 . 1_455 125.572(7) ?
Se1 Cu1 Ti1 4_566 . . 54.428(7) ?
Ti1 Cu1 Ti1 1_455 . . 180 ?
Cu1 Se1 Cu1 . . 5_555 109.777(11) ?
Cu1 Se1 Cu1 . . 9_555 109.777(11) ?
Cu1 Se1 S1 . . . 0 ?
Cu1 Se1 Ti1 . . . 70.836(8) ?
Cu1 Se1 Cu2 . . . 109.164(11) ?
Cu1 Se1 Cu3 . . 2_664 121.0(6) ?
Cu1 Se1 Cu3 . . 3_646 121.0(6) ?
Cu1 Se1 Cu3 . . 4_466 80.5(6) ?
Cu1 Se1 Cu1 5_555 . 9_555 109.777(11) ?
Cu1 Se1 S1 5_555 . . 0 ?
Cu1 Se1 Ti1 5_555 . . 70.836(8) ?
Cu1 Se1 Cu2 5_555 . . 109.164(11) ?
Cu1 Se1 Cu3 5_555 . 2_664 121.0(6) ?
Cu1 Se1 Cu3 5_555 . 3_646 80.5(6) ?
Cu1 Se1 Cu3 5_555 . 4_466 121.0(6) ?
Cu1 Se1 S1 9_555 . . 0 ?
Cu1 Se1 Ti1 9_555 . . 70.836(8) ?
Cu1 Se1 Cu2 9_555 . . 109.164(11) ?
Cu1 Se1 Cu3 9_555 . 2_664 80.5(6) ?
Cu1 Se1 Cu3 9_555 . 3_646 121.0(6) ?
Cu1 Se1 Cu3 9_555 . 4_466 121.0(6) ?
S1 Se1 Ti1 . . . 0 ?
S1 Se1 Cu2 . . . 0 ?
S1 Se1 Cu3 . . 2_664 0 ?
S1 Se1 Cu3 . . 3_646 0 ?
S1 Se1 Cu3 . . 4_466 0 ?
Ti1 Se1 Cu2 . . . 180 ?
Ti1 Se1 Cu3 . . 2_664 151.4(6) ?
Ti1 Se1 Cu3 . . 3_646 151.4(6) ?
Ti1 Se1 Cu3 . . 4_466 151.4(6) ?
Cu2 Se1 Cu3 . . 2_664 28.6(6) ?
Cu2 Se1 Cu3 . . 3_646 28.6(6) ?
Cu2 Se1 Cu3 . . 4_466 28.6(6) ?
Cu3 Se1 Cu3 2_664 . 3_646 49.0(8) ?
Cu3 Se1 Cu3 2_664 . 4_466 49.0(8) ?
Cu3 Se1 Cu3 3_646 . 4_466 49.0(8) ?
Se1 S1 Ti1 . . . 0 ?
Se1 S1 Cu3 . . 2_664 0 ?
Se1 S1 Cu3 . . 3_646 0 ?
Se1 S1 Cu3 . . 4_466 0 ?
Ti1 S1 Cu3 . . 2_664 151.4(6) ?
Ti1 S1 Cu3 . . 3_646 151.4(6) ?
Ti1 S1 Cu3 . . 4_466 151.4(6) ?
Cu3 S1 Cu3 2_664 . 3_646 49.0(8) ?
Cu3 S1 Cu3 2_664 . 4_466 49.0(8) ?
Cu3 S1 Cu3 3_646 . 4_466 49.0(8) ?
Cu1 Ti1 Cu1 . . 1_655 180 ?
Cu1 Ti1 Cu1 . . 5_555 90 ?
Cu1 Ti1 Cu1 . . 5_565 90 ?
Cu1 Ti1 Cu1 . . 9_555 90 ?
Cu1 Ti1 Cu1 . . 9_556 90 ?
Cu1 Ti1 Se1 . . . 54.736(7) ?
Cu1 Ti1 Se1 . . 2_665 125.264(7) ?
Cu1 Ti1 Se1 . . 3_656 125.264(7) ?
Cu1 Ti1 Se1 . . 4_566 54.736(7) ?
Cu1 Ti1 S1 . . . 54.736(7) ?
Cu1 Ti1 S1 . . 2_665 125.264(7) ?
Cu1 Ti1 S1 . . 3_656 125.264(7) ?
Cu1 Ti1 S1 . . 4_566 54.736(7) ?
Cu1 Ti1 Cu1 1_655 . 5_555 90 ?
Cu1 Ti1 Cu1 1_655 . 5_565 90 ?
Cu1 Ti1 Cu1 1_655 . 9_555 90 ?
Cu1 Ti1 Cu1 1_655 . 9_556 90 ?
Cu1 Ti1 Se1 1_655 . . 125.264(7) ?
Cu1 Ti1 Se1 1_655 . 2_665 54.736(7) ?
Cu1 Ti1 Se1 1_655 . 3_656 54.736(7) ?
Cu1 Ti1 Se1 1_655 . 4_566 125.264(7) ?
Cu1 Ti1 S1 1_655 . . 125.264(7) ?
Cu1 Ti1 S1 1_655 . 2_665 54.736(7) ?
Cu1 Ti1 S1 1_655 . 3_656 54.736(7) ?
Cu1 Ti1 S1 1_655 . 4_566 125.264(7) ?
Cu1 Ti1 Cu1 5_555 . 5_565 180 ?
Cu1 Ti1 Cu1 5_555 . 9_555 90 ?
Cu1 Ti1 Cu1 5_555 . 9_556 90 ?
Cu1 Ti1 Se1 5_555 . . 54.736(7) ?
Cu1 Ti1 Se1 5_555 . 2_665 125.264(7) ?
Cu1 Ti1 Se1 5_555 . 3_656 54.736(7) ?
Cu1 Ti1 Se1 5_555 . 4_566 125.264(7) ?
Cu1 Ti1 S1 5_555 . . 54.736(7) ?
Cu1 Ti1 S1 5_555 . 2_665 125.264(7) ?
Cu1 Ti1 S1 5_555 . 3_656 54.736(7) ?
Cu1 Ti1 S1 5_555 . 4_566 125.264(7) ?
Cu1 Ti1 Cu1 5_565 . 9_555 90 ?
Cu1 Ti1 Cu1 5_565 . 9_556 90 ?
Cu1 Ti1 Se1 5_565 . . 125.264(7) ?
Cu1 Ti1 Se1 5_565 . 2_665 54.736(7) ?
Cu1 Ti1 Se1 5_565 . 3_656 125.264(7) ?
Cu1 Ti1 Se1 5_565 . 4_566 54.736(7) ?
Cu1 Ti1 S1 5_565 . . 125.264(7) ?
Cu1 Ti1 S1 5_565 . 2_665 54.736(7) ?
Cu1 Ti1 S1 5_565 . 3_656 125.264(7) ?
Cu1 Ti1 S1 5_565 . 4_566 54.736(7) ?
Cu1 Ti1 Cu1 9_555 . 9_556 180 ?
Cu1 Ti1 Se1 9_555 . . 54.736(7) ?
Cu1 Ti1 Se1 9_555 . 2_665 54.736(7) ?
Cu1 Ti1 Se1 9_555 . 3_656 125.264(7) ?
Cu1 Ti1 Se1 9_555 . 4_566 125.264(7) ?
Cu1 Ti1 S1 9_555 . . 54.736(7) ?
Cu1 Ti1 S1 9_555 . 2_665 54.736(7) ?
Cu1 Ti1 S1 9_555 . 3_656 125.264(7) ?
Cu1 Ti1 S1 9_555 . 4_566 125.264(7) ?
Cu1 Ti1 Se1 9_556 . . 125.264(7) ?
Cu1 Ti1 Se1 9_556 . 2_665 125.264(7) ?
Cu1 Ti1 Se1 9_556 . 3_656 54.736(7) ?
Cu1 Ti1 Se1 9_556 . 4_566 54.736(7) ?
Cu1 Ti1 S1 9_556 . . 125.264(7) ?
Cu1 Ti1 S1 9_556 . 2_665 125.264(7) ?
Cu1 Ti1 S1 9_556 . 3_656 54.736(7) ?
Cu1 Ti1 S1 9_556 . 4_566 54.736(7) ?
Se1 Ti1 Se1 . . 2_665 109.471(9) ?
Se1 Ti1 Se1 . . 3_656 109.471(9) ?
Se1 Ti1 Se1 . . 4_566 109.471(9) ?
Se1 Ti1 S1 . . . 0 ?
Se1 Ti1 S1 . . 2_665 109.471(9) ?
Se1 Ti1 S1 . . 3_656 109.471(9) ?
Se1 Ti1 S1 . . 4_566 109.471(9) ?
Se1 Ti1 Se1 2_665 . 3_656 109.471(9) ?
Se1 Ti1 Se1 2_665 . 4_566 109.471(9) ?
Se1 Ti1 S1 2_665 . . 109.471(9) ?
Se1 Ti1 S1 2_665 . 2_665 0 ?
Se1 Ti1 S1 2_665 . 3_656 109.471(9) ?
Se1 Ti1 S1 2_665 . 4_566 109.471(9) ?
Se1 Ti1 Se1 3_656 . 4_566 109.471(9) ?
Se1 Ti1 S1 3_656 . . 109.471(9) ?
Se1 Ti1 S1 3_656 . 2_665 109.471(9) ?
Se1 Ti1 S1 3_656 . 3_656 0 ?
Se1 Ti1 S1 3_656 . 4_566 109.471(9) ?
Se1 Ti1 S1 4_566 . . 109.471(9) ?
Se1 Ti1 S1 4_566 . 2_665 109.471(9) ?
Se1 Ti1 S1 4_566 . 3_656 109.471(9) ?
Se1 Ti1 S1 4_566 . 4_566 0 ?
S1 Ti1 S1 . . 2_665 109.471(9) ?
S1 Ti1 S1 . . 3_656 109.471(9) ?
S1 Ti1 S1 . . 4_566 109.471(9) ?
S1 Ti1 S1 2_665 . 3_656 109.471(9) ?
S1 Ti1 S1 2_665 . 4_566 109.471(9) ?
S1 Ti1 S1 3_656 . 4_566 109.471(9) ?
Se1 Cu2 Se1 . . 2_555 109.471(9) ?
Se1 Cu2 Se1 . . 3_555 109.471(9) ?
Se1 Cu2 Se1 . . 4_555 109.471(9) ?
Se1 Cu2 Cu3 . . 1_444 180 ?
Se1 Cu2 Cu3 . . 2_664 70.5(11) ?
Se1 Cu2 Cu3 . . 3_646 70.5(11) ?
Se1 Cu2 Cu3 . . 4_466 70.5(11) ?
Se1 Cu2 Se1 2_555 . 3_555 109.471(9) ?
Se1 Cu2 Se1 2_555 . 4_555 109.471(9) ?
Se1 Cu2 Cu3 2_555 . 1_444 70.5(11) ?
Se1 Cu2 Cu3 2_555 . 2_664 180 ?
Se1 Cu2 Cu3 2_555 . 3_646 70.5(11) ?
Se1 Cu2 Cu3 2_555 . 4_466 70.5(11) ?
Se1 Cu2 Se1 3_555 . 4_555 109.471(9) ?
Se1 Cu2 Cu3 3_555 . 1_444 70.5(11) ?
Se1 Cu2 Cu3 3_555 . 2_664 70.5(11) ?
Se1 Cu2 Cu3 3_555 . 3_646 180 ?
Se1 Cu2 Cu3 3_555 . 4_466 70.5(11) ?
Se1 Cu2 Cu3 4_555 . 1_444 70.5(11) ?
Se1 Cu2 Cu3 4_555 . 2_664 70.5(11) ?
Se1 Cu2 Cu3 4_555 . 3_646 70.5(11) ?
Se1 Cu2 Cu3 4_555 . 4_466 180 ?
Cu3 Cu2 Cu3 1_444 . 2_664 109.5(15) ?
Cu3 Cu2 Cu3 1_444 . 3_646 109.5(15) ?
Cu3 Cu2 Cu3 1_444 . 4_466 109.5(15) ?
Cu3 Cu2 Cu3 2_664 . 3_646 109.5(15) ?
Cu3 Cu2 Cu3 2_664 . 4_466 109.5(15) ?
Cu3 Cu2 Cu3 3_646 . 4_466 109.5(15) ?
Se1 Cu3 Se1 2_666 . 3_666 117.5(9) ?
Se1 Cu3 Se1 2_666 . 4_666 117.5(9) ?
Se1 Cu3 S1 2_666 . 2_666 0 ?
Se1 Cu3 S1 2_666 . 3_666 117.5(9) ?
Se1 Cu3 S1 2_666 . 4_666 117.5(9) ?
Se1 Cu3 Cu2 2_666 . 1_666 80.8(11) ?
Se1 Cu3 Cu3 2_666 . 2_775 116.1(12) ?
Se1 Cu3 Cu3 2_666 . 3_757 65.5(9) ?
Se1 Cu3 Cu3 2_666 . 4_577 65.5(9) ?
Se1 Cu3 Se1 3_666 . 4_666 117.5(9) ?
Se1 Cu3 S1 3_666 . 2_666 117.5(9) ?
Se1 Cu3 S1 3_666 . 3_666 0 ?
Se1 Cu3 S1 3_666 . 4_666 117.5(9) ?
Se1 Cu3 Cu2 3_666 . 1_666 80.8(11) ?
Se1 Cu3 Cu3 3_666 . 2_775 65.5(9) ?
Se1 Cu3 Cu3 3_666 . 3_757 116.1(12) ?
Se1 Cu3 Cu3 3_666 . 4_577 65.5(9) ?
Se1 Cu3 S1 4_666 . 2_666 117.5(9) ?
Se1 Cu3 S1 4_666 . 3_666 117.5(9) ?
Se1 Cu3 S1 4_666 . 4_666 0 ?
Se1 Cu3 Cu2 4_666 . 1_666 80.8(11) ?
Se1 Cu3 Cu3 4_666 . 2_775 65.5(9) ?
Se1 Cu3 Cu3 4_666 . 3_757 65.5(9) ?
Se1 Cu3 Cu3 4_666 . 4_577 116.1(12) ?
S1 Cu3 S1 2_666 . 3_666 117.5(9) ?
S1 Cu3 S1 2_666 . 4_666 117.5(9) ?
S1 Cu3 Cu2 2_666 . 1_666 80.8(11) ?
S1 Cu3 Cu3 2_666 . 2_775 116.1(12) ?
S1 Cu3 Cu3 2_666 . 3_757 65.5(9) ?
S1 Cu3 Cu3 2_666 . 4_577 65.5(9) ?
S1 Cu3 S1 3_666 . 4_666 117.5(9) ?
S1 Cu3 Cu2 3_666 . 1_666 80.8(11) ?
S1 Cu3 Cu3 3_666 . 2_775 65.5(9) ?
S1 Cu3 Cu3 3_666 . 3_757 116.1(12) ?
S1 Cu3 Cu3 3_666 . 4_577 65.5(9) ?
S1 Cu3 Cu2 4_666 . 1_666 80.8(11) ?
S1 Cu3 Cu3 4_666 . 2_775 65.5(9) ?
S1 Cu3 Cu3 4_666 . 3_757 65.5(9) ?
S1 Cu3 Cu3 4_666 . 4_577 116.1(12) ?
Cu2 Cu3 Cu3 1_666 . 2_775 35.3(9) ?
Cu2 Cu3 Cu3 1_666 . 3_757 35.3(9) ?
Cu2 Cu3 Cu3 1_666 . 4_577 35.3(9) ?
Cu3 Cu3 Cu3 2_775 . 3_757 60.0(12) ?
Cu3 Cu3 Cu3 2_775 . 4_577 60.0(12) ?
Cu3 Cu3 Cu3 3_757 . 4_577 60.0(12) ?

loop_
_geom_bond_atom_site_label_1
_geom_bond_atom_site_label_2
_geom_bond_site_symmetry_1
_geom_bond_site_symmetry_2
_geom_bond_distance
_geom_bond_publ_flag
Cu1 Se1 . . 2.3879(3) ?
Cu1 Se1 . 2_565 2.3879(3) ?
Cu1 Se1 . 3_556 2.3879(3) ?
Cu1 Se1 . 4_566 2.3879(3) ?
Cu1 Ti1 . 1_455 2.76255(10) ?
Cu1 Ti1 . . 2.76255(10) ?
Se1 S1 . . 0 ?
Se1 Ti1 . . 2.3788(3) ?
Se1 Cu2 . . 2.4060(3) ?
Se1 Cu3 . 2_664 2.30(2) ?
Se1 Cu3 . 3_646 2.30(2) ?
Se1 Cu3 . 4_466 2.30(2) ?
S1 Ti1 . . 2.3788(3) ?
S1 Cu3 . 2_664 2.30(2) ?
S1 Cu3 . 3_646 2.30(2) ?
S1 Cu3 . 4_466 2.30(2) ?
Cu2 Cu3 . 1_444 1.17(2) ?
Cu2 Cu3 . 2_664 1.17(2) ?
Cu2 Cu3 . 3_646 1.17(2) ?
Cu2 Cu3 . 4_466 1.17(2) ?
Cu3 Cu3 . 2_775 1.91(3) ?
Cu3 Cu3 . 3_757 1.91(3) ?
Cu3 Cu3 . 4_577 1.91(3) ?

loop_
_geom_hbond_atom_site_label_D
_geom_hbond_atom_site_label_H
_geom_hbond_atom_site_label_A
_geom_hbond_site_symmetry_D
_geom_hbond_site_symmetry_H
_geom_hbond_site_symmetry_A
_geom_hbond_distance_DH
_geom_hbond_distance_HA
_geom_hbond_distance_DA
_geom_hbond_angle_DHA
_geom_hbond_publ_flag
? ? ? ? ? ? ? ? ? ? ?

loop_
_geom_torsion_atom_site_label_1
_geom_torsion_atom_site_label_2
_geom_torsion_atom_site_label_3
_geom_torsion_atom_site_label_4
_geom_torsion_site_symmetry_1
_geom_torsion_site_symmetry_2
_geom_torsion_site_symmetry_3
_geom_torsion_site_symmetry_4
_geom_torsion
_geom_torsion_publ_flag
? ? ? ? ? ? ? ? ? ?

loop_
_restr_angle_atom_site_label_1
_restr_angle_site_symmetry_1
_restr_angle_atom_site_label_2
_restr_angle_site_symmetry_2
_restr_angle_atom_site_label_3
_restr_angle_site_symmetry_3
_restr_angle_target
_restr_angle_target_weight_param
? ? ? ? ? ? ? ?

loop_
_restr_distance_atom_site_label_1
_restr_distance_site_symmetry_1
_restr_distance_atom_site_label_2
_restr_distance_site_symmetry_2
_restr_distance_target
_restr_distance_target_weight_param
? ? ? ? ? ?

loop_
_restr_equal_angle_atom_site_label_1
_restr_equal_angle_site_symmetry_1
_restr_equal_angle_atom_site_label_2
_restr_equal_angle_site_symmetry_2
_restr_equal_angle_atom_site_label_3
_restr_equal_angle_site_symmetry_3
_restr_equal_angle_class_class_id
_restr_equal_angle_class_target_weight_param
? ? ? ? ? ? ? ?

loop_
_restr_equal_distance_atom_site_label_1
_restr_equal_distance_site_symmetry_1
_restr_equal_distance_atom_site_label_2
_restr_equal_distance_site_symmetry_2
_restr_equal_distance_class_class_id
_restr_equal_distance_class_target_weight_param
? ? ? ? ? ?

loop_
_restr_equal_torsion_atom_site_label_1
_restr_equal_torsion_site_symmetry_1
_restr_equal_torsion_atom_site_label_2
_restr_equal_torsion_site_symmetry_2
_restr_equal_torsion_atom_site_label_3
_restr_equal_torsion_site_symmetry_3
_restr_equal_torsion_atom_site_label_4
_restr_equal_torsion_site_symmetry_4
_restr_equal_torsion_class_class_id
_restr_equal_torsion_class_target_weight_param
? ? ? ? ? ? ? ? ? ?

loop_
_restr_torsion_atom_site_label_1
_restr_torsion_site_symmetry_1
_restr_torsion_atom_site_label_2
_restr_torsion_site_symmetry_2
_restr_torsion_atom_site_label_3
_restr_torsion_site_symmetry_3
_restr_torsion_atom_site_label_4
_restr_torsion_site_symmetry_4
_restr_torsion_angle_target
_restr_torsion_weight_param
? ? ? ? ? ? ? ? ? ?

loop_
_twin_individual_id
_twin_individual_mass_fraction_refined
_twin_individual_twin_matrix_11
_twin_individual_twin_matrix_12
_twin_individual_twin_matrix_13
_twin_individual_twin_matrix_21
_twin_individual_twin_matrix_22
_twin_individual_twin_matrix_23
_twin_individual_twin_matrix_31
_twin_individual_twin_matrix_32
_twin_individual_twin_matrix_33
? ? ? ? ? ? ? ? ? ? ?

loop_
_jana_atom_site_adp_c_label
_jana_atom_site_adp_c_type_symbol
_jana_atom_site_adp_c_111
_jana_atom_site_adp_c_112
_jana_atom_site_adp_c_113
_jana_atom_site_adp_c_122
_jana_atom_site_adp_c_123
_jana_atom_site_adp_c_133
_jana_atom_site_adp_c_222
_jana_atom_site_adp_c_223
_jana_atom_site_adp_c_233
_jana_atom_site_adp_c_333
? ? ? ? ? ? ? ? ? ? ? ?

loop_
_jana_atom_site_adp_d_label
_jana_atom_site_adp_d_type_symbol
_jana_atom_site_adp_d_1111
_jana_atom_site_adp_d_1112
_jana_atom_site_adp_d_1113
_jana_atom_site_adp_d_1122
_jana_atom_site_adp_d_1123
_jana_atom_site_adp_d_1133
_jana_atom_site_adp_d_1222
_jana_atom_site_adp_d_1223
_jana_atom_site_adp_d_1233
_jana_atom_site_adp_d_1333
_jana_atom_site_adp_d_2222
_jana_atom_site_adp_d_2223
_jana_atom_site_adp_d_2233
_jana_atom_site_adp_d_2333
_jana_atom_site_adp_d_3333
? ? ? ? ? ? ? ? ? ? ? ? ? ? ? ? ?

loop_
_jana_atom_site_adp_e_label
_jana_atom_site_adp_e_type_symbol
_jana_atom_site_adp_e_11111
_jana_atom_site_adp_e_11112
_jana_atom_site_adp_e_11113
_jana_atom_site_adp_e_11122
_jana_atom_site_adp_e_11123
_jana_atom_site_adp_e_11133
_jana_atom_site_adp_e_11222
_jana_atom_site_adp_e_11223
_jana_atom_site_adp_e_11233
_jana_atom_site_adp_e_11333
_jana_atom_site_adp_e_12222
_jana_atom_site_adp_e_12223
_jana_atom_site_adp_e_12233
_jana_atom_site_adp_e_12333
_jana_atom_site_adp_e_13333
_jana_atom_site_adp_e_22222
_jana_atom_site_adp_e_22223
_jana_atom_site_adp_e_22233
_jana_atom_site_adp_e_22333
_jana_atom_site_adp_e_23333
_jana_atom_site_adp_e_33333
? ? ? ? ? ? ? ? ? ? ? ? ? ? ? ? ? ? ? ? ? ? ?

loop_
_jana_atom_site_adp_f_label
_jana_atom_site_adp_f_type_symbol
_jana_atom_site_adp_f_111111
_jana_atom_site_adp_f_111112
_jana_atom_site_adp_f_111113
_jana_atom_site_adp_f_111122
_jana_atom_site_adp_f_111123
_jana_atom_site_adp_f_111133
_jana_atom_site_adp_f_111222
_jana_atom_site_adp_f_111223
_jana_atom_site_adp_f_111233
_jana_atom_site_adp_f_111333
_jana_atom_site_adp_f_112222
_jana_atom_site_adp_f_112223
_jana_atom_site_adp_f_112233
_jana_atom_site_adp_f_112333
_jana_atom_site_adp_f_113333
_jana_atom_site_adp_f_122222
_jana_atom_site_adp_f_122223
_jana_atom_site_adp_f_122233
_jana_atom_site_adp_f_122333
_jana_atom_site_adp_f_123333
_jana_atom_site_adp_f_133333
_jana_atom_site_adp_f_222222
_jana_atom_site_adp_f_222223
_jana_atom_site_adp_f_222233
_jana_atom_site_adp_f_222333
_jana_atom_site_adp_f_223333
_jana_atom_site_adp_f_233333
_jana_atom_site_adp_f_333333
? ? ? ? ? ? ? ? ? ? ? ? ? ? ? ? ? ? ? ? ? ? ? ? ? ? ? ? ? ?
